data_7238290
loop_
_publ_author_name
'Saad, Ali'
'Jeannin, Olivier'
'Fourmigu\'e, Marc'

_publ_section_title
;
 Helical organization of chiral binaphthyl tetrathiafulvalene primary
 amides through hydrogen bonding interactions
;
_journal_issue 11
_journal_name_full CrystEngComm
_journal_page_first 3866
_journal_paper_doi 10.1039/c004320f
_journal_volume 12
_journal_year 2010
_chemical_formula_moiety 'C30 H20 N2 O4 S4, 2(C4 H8 O)'
_chemical_formula_sum 'C38 H36 N2 O6 S4'
_chemical_formula_weight 744.93
_space_group_IT_number 4
_space_group_name_Hall 'P 2yb'
_space_group_name_H-M_alt 'P 1 21 1'
_symmetry_cell_setting monoclinic
_symmetry_space_group_name_H-M 'P 1 21 1'
_atom_sites_solution_hydrogens geom
_atom_sites_solution_primary direct
_atom_sites_solution_secondary difmap
_audit_creation_method SHELXL-97
_cell_angle_alpha 90.000(5)
_cell_angle_beta 106.302(5)
_cell_angle_gamma 90.000(5)
_cell_formula_units_Z 2
_cell_length_a 11.444(5)
_cell_length_b 8.203(5)
_cell_length_c 19.741(5)
_cell_measurement_reflns_used 930
_cell_measurement_temperature 100(2)
_cell_measurement_theta_max 24.50
_cell_measurement_theta_min 2.71
_cell_volume 1778.7(14)
_computing_cell_refinement 'Bruker SMART, 2006'
_computing_data_collection 'Bruker SMART, 2006'
_computing_data_reduction 'Bruker SAINT, 2006'
_computing_molecular_graphics 'Ortep-3 for Windows (Farrugia, 1997)'
_computing_publication_material 'WinGX publication routines (Farrugia, 1999)'
_computing_structure_refinement 'SHELXL-97 (Sheldrick, 1997)'
_computing_structure_solution 'SIR97 (Altomare et al., 1999)'
_diffrn_ambient_temperature 100(2)
_diffrn_detector 'CCD plate'
_diffrn_measured_fraction_theta_full 0.907
_diffrn_measured_fraction_theta_max 0.907
_diffrn_measurement_device_type 'APEXII, Bruker-AXS'
_diffrn_measurement_method 'CCD rotation images, thin slices'
_diffrn_radiation_monochromator graphite
_diffrn_radiation_source 'fine-focus sealed tube'
_diffrn_radiation_type MoK\a
_diffrn_radiation_wavelength 0.71073
_diffrn_reflns_av_R_equivalents 0.1013
_diffrn_reflns_av_sigmaI/netI 0.2060
_diffrn_reflns_limit_h_max 14
_diffrn_reflns_limit_h_min -14
_diffrn_reflns_limit_k_max 10
_diffrn_reflns_limit_k_min -8
_diffrn_reflns_limit_l_max 25
_diffrn_reflns_limit_l_min -25
_diffrn_reflns_number 10931
_diffrn_reflns_theta_full 27.40
_diffrn_reflns_theta_max 27.40
_diffrn_reflns_theta_min 3.10
_exptl_absorpt_coefficient_mu 0.317
_exptl_absorpt_correction_T_max 0.917970522
_exptl_absorpt_correction_T_min 0.5295928
_exptl_absorpt_correction_type multi-scan
_exptl_absorpt_process_details
;
[Sheldrick, G.M. (2002). SADABS Bruker AXS Inc., Madison, Wisconsin, USA]
;
_exptl_crystal_colour orange
_exptl_crystal_density_diffrn 1.391
_exptl_crystal_density_method 'not measured'
_exptl_crystal_description plate
_exptl_crystal_F_000 780
_exptl_crystal_size_max 0.27
_exptl_crystal_size_mid 0.19
_exptl_crystal_size_min 0.03
_refine_diff_density_max 0.400
_refine_diff_density_min -0.479
_refine_diff_density_rms 0.098
_refine_ls_abs_structure_details 'Flack H D (1983), Acta Cryst. A39, 876-881'
_refine_ls_abs_structure_Flack -0.02(12)
_refine_ls_extinction_method none
_refine_ls_goodness_of_fit_ref 0.969
_refine_ls_hydrogen_treatment constr
_refine_ls_matrix_type full
_refine_ls_number_parameters 451
_refine_ls_number_reflns 6754
_refine_ls_number_restraints 1
_refine_ls_restrained_S_all 0.969
_refine_ls_R_factor_all 0.1622
_refine_ls_R_factor_gt 0.0697
_refine_ls_shift/su_max 0.000
_refine_ls_shift/su_mean 0.000
_refine_ls_structure_factor_coef Fsqd
_refine_ls_weighting_details 'calc w=1/[\s^2^(Fo^2^)+(0.0488P)^2^+0.0000P] where P=(Fo^2^+2Fc^2^)/3'
_refine_ls_weighting_scheme calc
_refine_ls_wR_factor_gt 0.1239
_refine_ls_wR_factor_ref 0.1577
_reflns_number_gt 3626
_reflns_number_total 6754
_reflns_threshold_expression >2sigma(I)
_cod_data_source_file c004320f.txt
_cod_data_source_block import_123
_cod_original_sg_symbol_H-M P21
_cod_database_code 7238290

loop_
_symmetry_equiv_pos_as_xyz
'x, y, z'
'-x, y+1/2, -z'

loop_
_atom_site_label
_atom_site_type_symbol
_atom_site_fract_x
_atom_site_fract_y
_atom_site_fract_z
_atom_site_U_iso_or_equiv
_atom_site_adp_type
_atom_site_occupancy
_atom_site_symmetry_multiplicity
_atom_site_calc_flag
_atom_site_refinement_flags
S4 S 0.78023(14) -0.0159(2) 0.35048(10) 0.0196(5) Uani 1 1 d .
S1 S 1.08340(14) -0.0320(2) 0.40125(10) 0.0192(4) Uani 1 1 d .
S2 S 1.08269(15) 0.2534(2) 0.49325(11) 0.0235(5) Uani 1 1 d .
S3 S 0.79357(15) 0.2898(2) 0.43136(11) 0.0209(5) Uani 1 1 d .
O3 O 0.4819(4) 0.3974(6) 0.2980(3) 0.0163(12) Uani 1 1 d .
O4 O 0.5192(4) 0.0719(6) 0.2156(3) 0.0217(13) Uani 1 1 d .
O1A O 1.1684(4) 0.5839(6) 0.3649(3) 0.0230(13) Uani 1 1 d .
O2 O 1.4062(4) 0.2394(6) 0.5749(3) 0.0195(12) Uani 1 1 d .
O1 O 1.4300(4) 0.0939(6) 0.4410(3) 0.0225(13) Uani 1 1 d .
N2 N 1.3392(5) 0.4434(7) 0.4943(3) 0.0194(15) Uani 1 1 d .
H2A H 1.3982 0.5080 0.5139 0.023 Uiso 1 1 calc R
H2B H 1.2843 0.4738 0.4570 0.023 Uiso 1 1 calc R
C28 C 0.2521(6) 0.5323(9) 0.1164(4) 0.024(2) Uani 1 1 d .
H28 H 0.3171 0.6046 0.1295 0.029 Uiso 1 1 calc R
O1B O 0.9063(4) -0.0395(7) 0.1197(3) 0.0361(15) Uani 1 1 d .
C4 C 1.2229(5) 0.1977(8) 0.4811(4) 0.0142(17) Uani 1 1 d .
C1 C 0.9963(6) 0.1159(9) 0.4305(4) 0.0175(17) Uani 1 1 d .
C10 C 0.5508(6) 0.3597(9) 0.3697(4) 0.023(2) Uani 1 1 d .
H10A H 0.4964 0.3155 0.3949 0.028 Uiso 1 1 calc R
H10B H 0.5860 0.4593 0.3933 0.028 Uiso 1 1 calc R
C19 C 0.5594(6) 0.4619(9) 0.1326(4) 0.0190(16) Uani 1 1 d .
C2 C 1.2228(5) 0.0670(9) 0.4397(4) 0.0170(17) Uani 1 1 d .
N1 N 1.3415(5) -0.1521(7) 0.4090(3) 0.0248(17) Uani 1 1 d .
H1A H 1.4074 -0.1941 0.4040 0.030 Uiso 1 1 calc R
H1B H 1.2765 -0.2101 0.4011 0.030 Uiso 1 1 calc R
C23 C 0.1899(6) 0.0846(10) 0.1257(4) 0.026(2) Uani 1 1 d .
H23 H 0.1244 0.0127 0.1135 0.031 Uiso 1 1 calc R
C7 C 0.6515(5) 0.2382(9) 0.3722(4) 0.0161(17) Uani 1 1 d .
C5 C 1.3328(6) 0.2950(10) 0.5219(4) 0.0236(19) Uani 1 1 d .
C8 C 0.6441(5) 0.0987(9) 0.3365(4) 0.0133(16) Uani 1 1 d .
C29 C 0.2725(6) 0.3602(9) 0.1273(4) 0.0217(19) Uani 1 1 d .
C13 C 0.7029(6) 0.6118(9) 0.2262(4) 0.0198(18) Uani 1 1 d .
H13 H 0.7683 0.6834 0.2403 0.024 Uiso 1 1 calc R
C9 C 0.5294(5) 0.0276(9) 0.2871(4) 0.022(2) Uani 1 1 d .
H9A H 0.5313 -0.0903 0.2914 0.026 Uiso 1 1 calc R
H9B H 0.4589 0.0673 0.3002 0.026 Uiso 1 1 calc R
C11 C 0.5454(6) 0.4560(9) 0.2529(4) 0.0165(17) Uani 1 1 d .
C16 C 0.6890(6) 0.5602(9) 0.0369(4) 0.0241(19) Uani 1 1 d .
H16 H 0.7321 0.5902 0.0053 0.029 Uiso 1 1 calc R
C30 C 0.3931(5) 0.2953(9) 0.1618(4) 0.0174(17) Uani 1 1 d .
C25 C 0.0542(6) 0.3156(11) 0.0775(4) 0.032(2) Uani 1 1 d .
H25 H -0.0122 0.2454 0.0652 0.039 Uiso 1 1 calc R
C17 C 0.5828(5) 0.4622(10) 0.0136(4) 0.0239(18) Uani 1 1 d .
H17 H 0.5555 0.4297 -0.0334 0.029 Uiso 1 1 calc R
C21 C 0.4049(6) 0.1336(9) 0.1798(4) 0.0177(17) Uani 1 1 d .
C27 C 0.1366(6) 0.5896(10) 0.0868(4) 0.032(2) Uani 1 1 d .
H27 H 0.1239 0.7013 0.0806 0.038 Uiso 1 1 calc R
C3 C 1.3400(6) 0.0037(9) 0.4289(4) 0.0197(18) Uani 1 1 d .
C15 C 0.7282(6) 0.6104(9) 0.1058(4) 0.0221(19) Uani 1 1 d .
H15 H 0.7966 0.6767 0.1203 0.027 Uiso 1 1 calc R
C24 C 0.1710(5) 0.2512(9) 0.1081(4) 0.0209(18) Uani 1 1 d .
C14 C 0.6658(6) 0.5629(9) 0.1554(4) 0.0169(17) Uani 1 1 d .
C20 C 0.5008(6) 0.4089(9) 0.1846(4) 0.0191(18) Uani 1 1 d .
C6 C 0.8729(6) 0.1262(8) 0.4073(4) 0.0137(16) Uani 1 1 d .
C18 C 0.5201(6) 0.4156(8) 0.0609(4) 0.0211(19) Uani 1 1 d .
H18 H 0.4505 0.3520 0.0452 0.025 Uiso 1 1 calc R
C22 C 0.3038(6) 0.0271(9) 0.1607(4) 0.0208(18) Uani 1 1 d .
H22 H 0.3144 -0.0830 0.1720 0.025 Uiso 1 1 calc R
C12 C 0.6481(5) 0.5601(9) 0.2761(4) 0.0200(18) Uani 1 1 d .
H12 H 0.6770 0.5919 0.3231 0.024 Uiso 1 1 calc R
C26 C 0.0357(6) 0.4815(11) 0.0654(4) 0.032(2) Uani 1 1 d .
H26 H -0.0417 0.5215 0.0434 0.038 Uiso 1 1 calc R
C2B C 0.7097(7) 0.0582(10) 0.1153(5) 0.039(2) Uani 1 1 d .
H2B1 H 0.6726 -0.0328 0.1329 0.047 Uiso 1 1 calc R
H2B2 H 0.6465 0.1315 0.0891 0.047 Uiso 1 1 calc R
C4B C 0.9136(6) 0.0395(10) 0.1861(5) 0.034(2) Uani 1 1 d .
H4B1 H 0.9873 0.1041 0.2011 0.041 Uiso 1 1 calc R
H4B2 H 0.9150 -0.0414 0.2222 0.041 Uiso 1 1 calc R
C1B C 0.7898(7) 0.0016(12) 0.0713(5) 0.043(3) Uani 1 1 d .
H1B1 H 0.7545 -0.0930 0.0436 0.051 Uiso 1 1 calc R
H1B2 H 0.7993 0.0874 0.0395 0.051 Uiso 1 1 calc R
C4A C 1.0370(6) 0.5597(10) 0.3451(5) 0.032(2) Uani 1 1 d .
H4A1 H 0.9950 0.6575 0.3235 0.038 Uiso 1 1 calc R
H4A2 H 1.0102 0.5330 0.3862 0.038 Uiso 1 1 calc R
C3B C 0.8031(7) 0.1473(11) 0.1754(5) 0.034(2) Uani 1 1 d .
H3B1 H 0.8191 0.2566 0.1614 0.041 Uiso 1 1 calc R
H3B2 H 0.7760 0.1531 0.2177 0.041 Uiso 1 1 calc R
C1A C 1.2055(7) 0.5310(11) 0.3051(5) 0.050(3) Uani 1 1 d .
H1A1 H 1.2904 0.4986 0.3194 0.060 Uiso 1 1 calc R
H1A2 H 1.1952 0.6181 0.2707 0.060 Uiso 1 1 calc R
C3A C 1.0115(7) 0.4186(10) 0.2926(5) 0.040(2) Uani 1 1 d .
H3A1 H 0.9874 0.3220 0.3137 0.048 Uiso 1 1 calc R
H3A2 H 0.9469 0.4469 0.2507 0.048 Uiso 1 1 calc R
C2A C 1.1263(8) 0.3894(14) 0.2746(6) 0.079(4) Uani 1 1 d .
H2A1 H 1.1122 0.3848 0.2238 0.094 Uiso 1 1 calc R
H2A2 H 1.1634 0.2879 0.2950 0.094 Uiso 1 1 calc R

loop_
_atom_site_aniso_label
_atom_site_aniso_U_11
_atom_site_aniso_U_22
_atom_site_aniso_U_33
_atom_site_aniso_U_23
_atom_site_aniso_U_13
_atom_site_aniso_U_12
S4 0.0130(8) 0.0158(12) 0.0307(12) -0.0008(10) 0.0072(8) 0.0007(8)
S1 0.0131(8) 0.0140(11) 0.0319(12) -0.0023(10) 0.0088(8) 0.0011(8)
S2 0.0120(8) 0.0218(13) 0.0387(14) -0.0097(10) 0.0104(9) -0.0011(8)
S3 0.0135(8) 0.0168(12) 0.0341(13) -0.0036(10) 0.0094(9) 0.0009(8)
O3 0.014(2) 0.009(3) 0.028(3) 0.005(2) 0.010(2) 0.001(2)
O4 0.013(2) 0.026(3) 0.028(3) 0.001(3) 0.008(2) 0.002(2)
O1A 0.014(2) 0.021(3) 0.033(3) -0.004(3) 0.005(2) -0.002(2)
O2 0.017(2) 0.013(3) 0.028(3) 0.007(3) 0.006(2) -0.002(2)
O1 0.010(2) 0.013(3) 0.046(4) 0.004(3) 0.011(2) -0.004(2)
N2 0.017(3) 0.015(4) 0.024(4) 0.005(3) 0.002(3) -0.003(3)
C28 0.021(4) 0.023(5) 0.029(5) -0.001(4) 0.010(4) 0.004(3)
O1B 0.026(3) 0.046(4) 0.040(4) -0.016(3) 0.016(3) -0.008(3)
C4 0.005(3) 0.008(4) 0.030(5) 0.003(3) 0.005(3) 0.002(3)
C1 0.015(3) 0.013(4) 0.026(5) 0.001(4) 0.009(3) -0.002(3)
C10 0.021(4) 0.017(5) 0.038(6) 0.000(4) 0.020(4) -0.004(3)
C19 0.016(3) 0.011(4) 0.032(5) 0.002(4) 0.008(3) -0.002(3)
C2 0.010(3) 0.015(4) 0.028(5) 0.003(4) 0.009(3) -0.002(3)
N1 0.013(3) 0.015(4) 0.050(5) -0.010(3) 0.015(3) -0.001(2)
C23 0.015(4) 0.030(6) 0.031(5) -0.012(4) 0.004(4) -0.009(4)
C7 0.010(3) 0.010(4) 0.030(5) 0.000(4) 0.008(3) 0.002(3)
C5 0.018(4) 0.026(5) 0.030(5) 0.000(4) 0.013(4) 0.001(4)
C8 0.007(3) 0.018(5) 0.015(4) -0.002(3) 0.003(3) -0.003(3)
C29 0.018(4) 0.028(5) 0.021(5) 0.000(4) 0.009(3) 0.003(3)
C13 0.019(4) 0.004(4) 0.034(5) 0.001(4) 0.003(4) -0.001(3)
C9 0.011(3) 0.019(5) 0.035(5) -0.002(4) 0.008(4) -0.003(3)
C11 0.016(3) 0.008(4) 0.030(5) 0.005(4) 0.013(3) 0.008(3)
C16 0.022(4) 0.016(5) 0.038(5) 0.004(4) 0.015(4) 0.004(3)
C30 0.016(3) 0.007(4) 0.031(5) 0.003(4) 0.009(3) -0.003(3)
C25 0.019(4) 0.044(6) 0.036(6) 0.005(5) 0.010(4) 0.007(4)
C17 0.021(4) 0.021(5) 0.027(5) 0.005(4) 0.002(3) 0.006(4)
C21 0.016(4) 0.020(5) 0.019(4) 0.002(4) 0.009(3) 0.004(3)
C27 0.034(5) 0.022(5) 0.039(6) 0.009(4) 0.009(4) 0.012(4)
C3 0.023(4) 0.016(5) 0.023(5) 0.005(4) 0.013(3) 0.007(3)
C15 0.018(4) 0.016(5) 0.034(5) -0.006(4) 0.010(4) -0.002(3)
C24 0.008(3) 0.027(5) 0.025(5) -0.001(4) 0.002(3) 0.001(3)
C14 0.018(3) 0.004(4) 0.030(5) 0.006(4) 0.009(3) 0.004(3)
C20 0.013(3) 0.012(4) 0.034(5) 0.006(4) 0.009(3) 0.003(3)
C6 0.015(3) 0.007(4) 0.022(4) 0.003(3) 0.011(3) -0.004(3)
C18 0.018(4) 0.016(5) 0.032(5) 0.002(4) 0.011(4) 0.001(3)
C22 0.022(4) 0.007(5) 0.030(5) 0.003(3) 0.002(4) 0.004(3)
C12 0.016(3) 0.013(5) 0.030(5) 0.002(4) 0.006(3) 0.000(3)
C26 0.016(4) 0.037(6) 0.036(5) 0.001(5) -0.002(3) 0.007(4)
C2B 0.031(4) 0.015(5) 0.067(7) 0.003(5) 0.008(5) -0.002(4)
C4B 0.024(4) 0.045(6) 0.036(6) -0.009(4) 0.012(4) -0.011(4)
C1B 0.039(5) 0.047(7) 0.041(6) -0.001(5) 0.010(5) -0.022(5)
C4A 0.010(3) 0.026(5) 0.056(6) 0.003(5) 0.004(4) 0.001(3)
C3B 0.044(5) 0.030(6) 0.032(6) 0.003(4) 0.017(5) -0.001(4)
C1A 0.034(5) 0.061(8) 0.066(8) -0.015(6) 0.031(5) -0.010(5)
C3A 0.041(5) 0.026(6) 0.053(7) -0.003(5) 0.012(5) -0.002(4)
C2A 0.075(7) 0.087(9) 0.091(10) -0.058(8) 0.052(7) -0.049(7)

loop_
_atom_type_symbol
_atom_type_description
_atom_type_scat_dispersion_real
_atom_type_scat_dispersion_imag
_atom_type_scat_source
C C 0.0033 0.0016 'International Tables Vol C Tables 4.2.6.8 and 6.1.1.4'
H H 0.0000 0.0000 'International Tables Vol C Tables 4.2.6.8 and 6.1.1.4'
N N 0.0061 0.0033 'International Tables Vol C Tables 4.2.6.8 and 6.1.1.4'
O O 0.0106 0.0060 'International Tables Vol C Tables 4.2.6.8 and 6.1.1.4'
S S 0.1246 0.1234 'International Tables Vol C Tables 4.2.6.8 and 6.1.1.4'

loop_
_geom_angle_atom_site_label_1
_geom_angle_atom_site_label_2
_geom_angle_atom_site_label_3
_geom_angle
C6 S4 C8 95.4(3)
C2 S1 C1 93.9(3)
C4 S2 C1 95.3(3)
C6 S3 C7 95.1(3)
C11 O3 C10 117.6(5)
C21 O4 C9 113.4(5)
C1A O1A C4A 105.1(6)
C5 N2 H2A 120.0
C5 N2 H2B 120.0
H2A N2 H2B 120.0
C27 C28 C29 119.9(7)
C27 C28 H28 120.1
C29 C28 H28 120.1
C4B O1B C1B 107.6(6)
C2 C4 C5 126.8(6)
C2 C4 S2 116.5(5)
C5 C4 S2 116.5(5)
C6 C1 S2 121.5(5)
C6 C1 S1 124.2(5)
S2 C1 S1 114.4(3)
O3 C10 C7 111.9(6)
O3 C10 H10A 109.2
C7 C10 H10A 109.2
O3 C10 H10B 109.2
C7 C10 H10B 109.2
H10A C10 H10B 107.9
C18 C19 C14 118.2(6)
C18 C19 C20 123.5(6)
C14 C19 C20 118.3(7)
C4 C2 C3 120.7(6)
C4 C2 S1 118.3(5)
C3 C2 S1 121.0(6)
C3 N1 H1A 120.0
C3 N1 H1B 120.0
H1A N1 H1B 120.0
C22 C23 C24 120.9(7)
C22 C23 H23 119.6
C24 C23 H23 119.6
C8 C7 C10 127.8(6)
C8 C7 S3 117.7(5)
C10 C7 S3 114.5(5)
O2 C5 N2 125.4(7)
O2 C5 C4 121.5(7)
N2 C5 C4 113.1(7)
C7 C8 C9 125.9(6)
C7 C8 S4 116.7(5)
C9 C8 S4 117.4(5)
C24 C29 C28 119.3(7)
C24 C29 C30 119.2(7)
C28 C29 C30 121.4(7)
C12 C13 C14 123.7(7)
C12 C13 H13 118.1
C14 C13 H13 118.1
O4 C9 C8 110.7(5)
O4 C9 H9A 109.5
C8 C9 H9A 109.5
O4 C9 H9B 109.5
C8 C9 H9B 109.5
H9A C9 H9B 108.1
C20 C11 O3 114.9(6)
C20 C11 C12 122.6(6)
O3 C11 C12 122.5(7)
C15 C16 C17 120.1(6)
C15 C16 H16 119.9
C17 C16 H16 119.9
C21 C30 C29 119.1(6)
C21 C30 C20 120.5(6)
C29 C30 C20 120.0(6)
C26 C25 C24 121.6(7)
C26 C25 H25 119.2
C24 C25 H25 119.2
C18 C17 C16 119.8(7)
C18 C17 H17 120.1
C16 C17 H17 120.1
C30 C21 O4 119.5(6)
C30 C21 C22 121.0(7)
O4 C21 C22 119.5(7)
C28 C27 C26 121.2(8)
C28 C27 H27 119.4
C26 C27 H27 119.4
O1 C3 N1 123.4(6)
O1 C3 C2 119.5(6)
N1 C3 C2 117.0(6)
C16 C15 C14 121.0(7)
C16 C15 H15 119.5
C14 C15 H15 119.5
C25 C24 C23 122.1(7)
C25 C24 C29 118.8(7)
C23 C24 C29 118.9(6)
C13 C14 C15 122.6(7)
C13 C14 C19 118.0(6)
C15 C14 C19 119.3(7)
C11 C20 C19 120.1(6)
C11 C20 C30 121.3(6)
C19 C20 C30 118.5(7)
C1 C6 S4 123.9(5)
C1 C6 S3 121.6(5)
S4 C6 S3 114.5(4)
C17 C18 C19 121.6(7)
C17 C18 H18 119.2
C19 C18 H18 119.2
C23 C22 C21 120.8(7)
C23 C22 H22 119.6
C21 C22 H22 119.6
C13 C12 C11 117.2(7)
C13 C12 H12 121.4
C11 C12 H12 121.4
C25 C26 C27 119.2(7)
C25 C26 H26 120.4
C27 C26 H26 120.4
C1B C2B C3B 100.8(6)
C1B C2B H2B1 111.6
C3B C2B H2B1 111.6
C1B C2B H2B2 111.6
C3B C2B H2B2 111.6
H2B1 C2B H2B2 109.4
O1B C4B C3B 107.6(7)
O1B C4B H4B1 110.2
C3B C4B H4B1 110.2
O1B C4B H4B2 110.2
C3B C4B H4B2 110.2
H4B1 C4B H4B2 108.5
O1B C1B C2B 106.9(7)
O1B C1B H1B1 110.4
C2B C1B H1B1 110.4
O1B C1B H1B2 110.4
C2B C1B H1B2 110.4
H1B1 C1B H1B2 108.6
O1A C4A C3A 105.8(6)
O1A C4A H4A1 110.6
C3A C4A H4A1 110.6
O1A C4A H4A2 110.6
C3A C4A H4A2 110.6
H4A1 C4A H4A2 108.7
C4B C3B C2B 101.7(7)
C4B C3B H3B1 111.4
C2B C3B H3B1 111.4
C4B C3B H3B2 111.4
C2B C3B H3B2 111.4
H3B1 C3B H3B2 109.3
O1A C1A C2A 106.4(6)
O1A C1A H1A1 110.4
C2A C1A H1A1 110.4
O1A C1A H1A2 110.4
C2A C1A H1A2 110.4
H1A1 C1A H1A2 108.6
C2A C3A C4A 105.9(7)
C2A C3A H3A1 110.6
C4A C3A H3A1 110.6
C2A C3A H3A2 110.6
C4A C3A H3A2 110.6
H3A1 C3A H3A2 108.7
C3A C2A C1A 104.9(8)
C3A C2A H2A1 110.8
C1A C2A H2A1 110.8
C3A C2A H2A2 110.8
C1A C2A H2A2 110.8
H2A1 C2A H2A2 108.8

loop_
_geom_bond_atom_site_label_1
_geom_bond_atom_site_label_2
_geom_bond_distance
S4 C6 1.754(7)
S4 C8 1.774(6)
S1 C2 1.761(7)
S1 C1 1.767(7)
S2 C4 1.748(6)
S2 C1 1.761(8)
S3 C6 1.758(7)
S3 C7 1.767(7)
O3 C11 1.384(7)
O3 C10 1.448(8)
O4 C21 1.395(8)
O4 C9 1.431(8)
O1A C1A 1.429(9)
O1A C4A 1.457(7)
O2 C5 1.230(9)
O1 C3 1.235(8)
N2 C5 1.345(9)
N2 H2A 0.8600
N2 H2B 0.8600
C28 C27 1.369(10)
C28 C29 1.438(10)
C28 H28 0.9300
O1B C4B 1.444(9)
O1B C1B 1.445(10)
C4 C2 1.349(9)
C4 C5 1.516(10)
C1 C6 1.359(8)
C10 C7 1.514(9)
C10 H10A 0.9700
C10 H10B 0.9700
C19 C18 1.411(10)
C19 C14 1.437(9)
C19 C20 1.441(9)
C2 C3 1.509(8)
N1 C3 1.339(9)
N1 H1A 0.8600
N1 H1B 0.8600
C23 C22 1.376(9)
C23 C24 1.412(10)
C23 H23 0.9300
C7 C8 1.334(9)
C8 C9 1.515(9)
C29 C24 1.430(9)
C29 C30 1.457(9)
C13 C12 1.375(9)
C13 C14 1.401(10)
C13 H13 0.9300
C9 H9A 0.9700
C9 H9B 0.9700
C11 C20 1.357(10)
C11 C12 1.420(9)
C16 C15 1.372(11)
C16 C17 1.422(9)
C16 H16 0.9300
C30 C21 1.371(10)
C30 C20 1.509(9)
C25 C26 1.387(11)
C25 C24 1.407(9)
C25 H25 0.9300
C17 C18 1.383(9)
C17 H17 0.9300
C21 C22 1.414(9)
C27 C26 1.423(10)
C27 H27 0.9300
C15 C14 1.417(9)
C15 H15 0.9300
C18 H18 0.9300
C22 H22 0.9300
C12 H12 0.9300
C26 H26 0.9300
C2B C1B 1.502(10)
C2B C3B 1.540(11)
C2B H2B1 0.9700
C2B H2B2 0.9700
C4B C3B 1.508(10)
C4B H4B1 0.9700
C4B H4B2 0.9700
C1B H1B1 0.9700
C1B H1B2 0.9700
C4A C3A 1.526(11)
C4A H4A1 0.9700
C4A H4A2 0.9700
C3B H3B1 0.9700
C3B H3B2 0.9700
C1A C2A 1.492(12)
C1A H1A1 0.9700
C1A H1A2 0.9700
C3A C2A 1.474(10)
C3A H3A1 0.9700
C3A H3A2 0.9700
C2A H2A1 0.9700
C2A H2A2 0.9700

loop_
_geom_torsion_atom_site_label_1
_geom_torsion_atom_site_label_2
_geom_torsion_atom_site_label_3
_geom_torsion_atom_site_label_4
_geom_torsion
C1 S2 C4 C2 -8.0(6)
C1 S2 C4 C5 175.7(6)
C4 S2 C1 C6 -167.5(6)
C4 S2 C1 S1 12.4(5)
C2 S1 C1 C6 168.0(6)
C2 S1 C1 S2 -11.8(5)
C11 O3 C10 C7 -56.4(8)
C5 C4 C2 C3 -1.0(11)
S2 C4 C2 C3 -176.9(5)
C5 C4 C2 S1 176.8(6)
S2 C4 C2 S1 0.9(8)
C1 S1 C2 C4 6.7(6)
C1 S1 C2 C3 -175.5(6)
O3 C10 C7 C8 -47.2(9)
O3 C10 C7 S3 134.2(5)
C6 S3 C7 C8 6.1(6)
C6 S3 C7 C10 -175.1(5)
C2 C4 C5 O2 -72.2(10)
S2 C4 C5 O2 103.7(7)
C2 C4 C5 N2 108.2(8)
S2 C4 C5 N2 -76.0(7)
C10 C7 C8 C9 -2.7(11)
S3 C7 C8 C9 175.8(5)
C10 C7 C8 S4 179.2(6)
S3 C7 C8 S4 -2.2(7)
C6 S4 C8 C7 -3.0(6)
C6 S4 C8 C9 178.8(5)
C27 C28 C29 C24 -1.1(11)
C27 C28 C29 C30 -177.0(7)
C21 O4 C9 C8 -131.2(6)
C7 C8 C9 O4 95.4(7)
S4 C8 C9 O4 -86.6(7)
C10 O3 C11 C20 146.0(6)
C10 O3 C11 C12 -35.2(9)
C24 C29 C30 C21 -5.0(10)
C28 C29 C30 C21 170.9(7)
C24 C29 C30 C20 -178.1(6)
C28 C29 C30 C20 -2.1(10)
C15 C16 C17 C18 -1.1(11)
C29 C30 C21 O4 -177.2(6)
C20 C30 C21 O4 -4.1(10)
C29 C30 C21 C22 4.8(11)
C20 C30 C21 C22 177.9(6)
C9 O4 C21 C30 110.6(7)
C9 O4 C21 C22 -71.3(8)
C29 C28 C27 C26 -1.0(12)
C4 C2 C3 O1 -19.9(11)
S1 C2 C3 O1 162.3(6)
C4 C2 C3 N1 157.5(7)
S1 C2 C3 N1 -20.3(9)
C17 C16 C15 C14 1.6(11)
C26 C25 C24 C23 175.0(7)
C26 C25 C24 C29 0.4(11)
C22 C23 C24 C25 -174.7(7)
C22 C23 C24 C29 -0.1(11)
C28 C29 C24 C25 1.4(11)
C30 C29 C24 C25 177.4(7)
C28 C29 C24 C23 -173.4(7)
C30 C29 C24 C23 2.6(10)
C12 C13 C14 C15 -176.3(7)
C12 C13 C14 C19 4.5(11)
C16 C15 C14 C13 -179.9(7)
C16 C15 C14 C19 -0.7(11)
C18 C19 C14 C13 178.5(6)
C20 C19 C14 C13 -3.5(10)
C18 C19 C14 C15 -0.7(10)
C20 C19 C14 C15 177.2(6)
O3 C11 C20 C19 -179.9(6)
C12 C11 C20 C19 1.3(11)
O3 C11 C20 C30 -2.5(10)
C12 C11 C20 C30 178.7(6)
C18 C19 C20 C11 178.6(7)
C14 C19 C20 C11 0.8(10)
C18 C19 C20 C30 1.2(10)
C14 C19 C20 C30 -176.6(6)
C21 C30 C20 C11 -71.9(9)
C29 C30 C20 C11 101.1(8)
C21 C30 C20 C19 105.5(8)
C29 C30 C20 C19 -81.5(8)
S2 C1 C6 S4 -174.6(4)
S1 C1 C6 S4 5.6(9)
S2 C1 C6 S3 6.9(8)
S1 C1 C6 S3 -172.9(4)
C8 S4 C6 C1 -171.5(6)
C8 S4 C6 S3 7.0(4)
C7 S3 C6 C1 170.7(6)
C7 S3 C6 S4 -7.9(4)
C16 C17 C18 C19 -0.4(11)
C14 C19 C18 C17 1.3(10)
C20 C19 C18 C17 -176.6(7)
C24 C23 C22 C21 -0.2(11)
C30 C21 C22 C23 -2.3(11)
O4 C21 C22 C23 179.7(6)
C14 C13 C12 C11 -2.4(10)
C20 C11 C12 C13 -0.6(10)
O3 C11 C12 C13 -179.3(6)
C24 C25 C26 C27 -2.5(12)
C28 C27 C26 C25 2.8(12)
C1B O1B C4B C3B -6.3(8)
C4B O1B C1B C2B -19.0(8)
C3B C2B C1B O1B 35.6(8)
C1A O1A C4A C3A 28.4(8)
O1B C4B C3B C2B 28.0(8)
C1B C2B C3B C4B -37.7(8)
C4A O1A C1A C2A -35.7(10)
O1A C4A C3A C2A -10.5(10)
C4A C3A C2A C1A -10.5(12)
O1A C1A C2A C3A 28.7(12)
